data_7233915
loop_
_publ_author_name
'Li, Zhonghua'
'Jia, Lina'
'Shi, Peng'
'Jiang, Shuang'
'Gong, Junbo'
'Wu, Songgu'

_publ_section_title
;
 Versatile solid forms of boscalid: insight into the crystal structures
 and phase transformations
;
_journal_name_full CrystEngComm
_journal_paper_doi 10.1039/C9CE00306A
_journal_year 2019
_chemical_formula_moiety 'C18 H12 Cl2 N2 O, C2 H6 O1 S1'
_chemical_formula_sum 'C20 H18 Cl2 N2 O2 S'
_chemical_formula_weight 421.32
_space_group_crystal_system monoclinic
_space_group_IT_number 9
_space_group_name_Hall 'C -2yc'
_space_group_name_H-M_alt 'C 1 c 1'
_symmetry_space_group_name_Hall 'C -2yc'
_symmetry_space_group_name_H-M 'C 1 c 1'
_atom_sites_solution_hydrogens mixed
_audit_creation_date 2017-07-12
_audit_creation_method
;
Olex2 1.2
(compiled 2017.03.28 svn.r3405 for OlexSys, GUI svn.r5337)
;
_audit_update_record
;
2019-03-03 deposited with the CCDC.    2019-09-16 downloaded from the CCDC.
;
_cell_angle_alpha 90
_cell_angle_beta 104.084(5)
_cell_angle_gamma 90
_cell_formula_units_Z 8
_cell_length_a 37.821(9)
_cell_length_b 5.6762(13)
_cell_length_c 18.699(5)
_cell_measurement_reflns_used 5748
_cell_measurement_temperature 133(2)
_cell_measurement_theta_max 27.5
_cell_measurement_theta_min 3.3
_cell_volume 3893.6(17)
_computing_cell_refinement 'CrystalClear-SM Expert 2.1 b42'
_computing_data_collection 'CrystalClear-SM Expert 2.1 b42 (Rigaku, 2015)'
_computing_data_reduction 'CrystalClear-SM Expert 2.1 b42'
_computing_molecular_graphics 'Olex2 (Dolomanov et al., 2009)'
_computing_publication_material 'Olex2 (Dolomanov et al., 2009)'
_computing_structure_refinement 'ShelXL (Sheldrick, 2015)'
_computing_structure_solution 'SHELXS-97 (Sheldrick, 1990)'
_diffrn_ambient_temperature 133.15
_diffrn_detector_area_resol_mean 5.814
_diffrn_measured_fraction_theta_full 0.998
_diffrn_measured_fraction_theta_max 0.990
_diffrn_measurement_device_type 'Bruker P4'
_diffrn_measurement_method '\w scans'
_diffrn_radiation_monochromator graphite
_diffrn_radiation_type MoK\a
_diffrn_radiation_wavelength 0.71073
_diffrn_reflns_av_R_equivalents 0.0307
_diffrn_reflns_av_unetI/netI 0.0324
_diffrn_reflns_Laue_measured_fraction_full 0.998
_diffrn_reflns_Laue_measured_fraction_max 0.990
_diffrn_reflns_limit_h_max 48
_diffrn_reflns_limit_h_min -48
_diffrn_reflns_limit_k_max 7
_diffrn_reflns_limit_k_min -7
_diffrn_reflns_limit_l_max 24
_diffrn_reflns_limit_l_min -22
_diffrn_reflns_number 18755
_diffrn_reflns_point_group_measured_fraction_full 0.876
_diffrn_reflns_point_group_measured_fraction_max 0.838
_diffrn_reflns_theta_full 25.242
_diffrn_reflns_theta_max 27.546
_diffrn_reflns_theta_min 3.332
_exptl_absorpt_coefficient_mu 0.459
_exptl_absorpt_correction_T_max 0.9470
_exptl_absorpt_correction_T_min 0.9138
_exptl_absorpt_correction_type multi-scan
_exptl_absorpt_process_details 'REQAB (Rigaku, 1998)'
_exptl_crystal_colour Colorless
_exptl_crystal_density_diffrn 1.437
_exptl_crystal_density_method "'not measured'"
_exptl_crystal_description Prism
_exptl_crystal_F_000 1744
_exptl_crystal_size_max 0.2
_exptl_crystal_size_mid 0.18
_exptl_crystal_size_min 0.12
_refine_diff_density_max 0.323
_refine_diff_density_min -0.271
_refine_diff_density_rms 0.040
_refine_ls_abs_structure_details
;
 Flack x determined using 2720 quotients [(I+)-(I-)]/[(I+)+(I-)]
 (Parsons, Flack and Wagner, Acta Cryst. B69 (2013) 249-259).
;
_refine_ls_abs_structure_Flack 0.00(2)
_refine_ls_extinction_method none
_refine_ls_goodness_of_fit_ref 1.030
_refine_ls_hydrogen_treatment mixed
_refine_ls_matrix_type full
_refine_ls_number_parameters 538
_refine_ls_number_reflns 7540
_refine_ls_number_restraints 112
_refine_ls_restrained_S_all 1.031
_refine_ls_R_factor_all 0.0299
_refine_ls_R_factor_gt 0.0273
_refine_ls_shift/su_max 0.001
_refine_ls_shift/su_mean 0.000
_refine_ls_structure_factor_coef Fsqd
_refine_ls_weighting_details 'w=1/[\s^2^(Fo^2^)+(0.0407P)^2^] where P=(Fo^2^+2Fc^2^)/3'
_refine_ls_weighting_scheme calc
_refine_ls_wR_factor_gt 0.0674
_refine_ls_wR_factor_ref 0.0687
_reflns_Friedel_coverage 0.692
_reflns_Friedel_fraction_full 0.754
_reflns_Friedel_fraction_max 0.686
_reflns_number_gt 7094
_reflns_number_total 7540
_reflns_threshold_expression 'I > 2\s(I)'
_cod_data_source_file c9ce00306a2.cif
_cod_data_source_block shelx_CCDC1
_cod_depositor_comments
;
The following automatic conversions were performed:

'_exptl_absorpt_correction_type' value 'MULTI-SCAN' changed to
'multi-scan' according to
/home/data/users/saulius/crontab/automatic-downloads/rss-feeds/RSC/lib/dictionaries/cif_core.dic
dictionary named 'cif_core.dic' version 2.4.2 from 2011-04-26.

Automatic conversion script
Id: cif_fix_values 4973 2017-02-22 13:04:09Z antanas 
;
_cod_original_cell_volume 3893.7(16)
_cod_database_code 7233915
_shelx_shelxl_version_number 2016/6
_shelx_space_group_comment
;
The symmetry employed for this shelxl refinement is uniquely defined
by the following loop, which should always be used as a source of
symmetry information in preference to the above space-group names.
They are only intended as comments.
;
_shelx_estimated_absorpt_t_max 0.947
_shelx_estimated_absorpt_t_min 0.914
_olex2_refinement_description
;
1. Fixed Uiso
 At 1.2 times of:
  All C(H) groups
 At 1.5 times of:
  All C(H,H,H) groups
2. Restrained distances
 N1-H1 = N1'-H1'
 0.9 with sigma of 0.01
 S1"-C20" = S1"-C19" = S1'-C20' = S1'-C19'
 1.78 with sigma of 0.01
 S1"-O2" = S1'-O2'
 1.5 with sigma of 0.01
3. Uiso/Uaniso restraints and constraints
S1" \\sim S1' \\sim C20" \\sim C19" \\sim C20' \\sim C19': within 2A with sigma
of 0.01 and sigma for terminal atoms of 0.02
Uanis(S1") \\sim Ueq, Uanis(S1') \\sim Ueq, Uanis(C20") \\sim Ueq, Uanis(C19")
\\sim Ueq, Uanis(C20') \\sim Ueq, Uanis(C19') \\sim Ueq: with sigma of 0.01 and
sigma for terminal atoms of 0.02
4. Others
 Sof(S1')=Sof(O2')=Sof(C20')=Sof(H20d)=Sof(H20e)=Sof(H20f)=Sof(C19')=Sof(H19d)=
 Sof(H19e)=Sof(H19f)=1-FVAR(1)
 Sof(S1")=Sof(O2")=Sof(C20")=Sof(H20a)=Sof(H20b)=Sof(H20c)=Sof(C19")=Sof(H19a)=
 Sof(H19b)=Sof(H19c)=FVAR(1)
5.a Aromatic/amide H refined with riding coordinates:
 C18(H18), C17(H17), C16(H16), C11(H11), C10(H10), C9(H9), C8(H8), C5(H5),
 C4(H4), C2(H2), C1(H1a), C18'(H18'), C17'(H17'), C16'(H16'), C11'(H11'),
 C10'(H10'), C9'(H9'), C8'(H8'), C1'(H1'a), C2'(H2'), C4'(H4'), C5'(H5')
5.b Idealised Me refined as rotating group:
 C20"(H20a,H20b,H20c), C19"(H19a,H19b,H19c), C20'(H20d,H20e,H20f), C19'(H19d,
 H19e,H19f), C19(H19g,H19h,H19i), C20(H20g,H20h,H20i)
;
_olex2_submission_special_instructions 'No special instructions were received'

loop_
_space_group_symop_operation_xyz
'x, y, z'
'x, -y, z+1/2'
'x+1/2, y+1/2, z'
'x+1/2, -y+1/2, z+1/2'

loop_
_atom_site_label
_atom_site_type_symbol
_atom_site_fract_x
_atom_site_fract_y
_atom_site_fract_z
_atom_site_U_iso_or_equiv
_atom_site_adp_type
_atom_site_occupancy
_atom_site_site_symmetry_order
_atom_site_calc_flag
_atom_site_refinement_flags_posn
_atom_site_refinement_flags_adp
_atom_site_refinement_flags_occupancy
_atom_site_disorder_assembly
_atom_site_disorder_group
Cl2 Cl 0.76329(2) 0.01886(12) 0.77488(3) 0.03221(16) Uani 1 1 d . . . . .
Cl1 Cl 0.59163(2) 0.75136(13) 1.00622(4) 0.03979(18) Uani 1 1 d . . . . .
Cl2' Cl 0.31612(2) 0.49856(12) 0.54605(4) 0.03149(15) Uani 1 1 d . . . . .
Cl1' Cl 0.48203(2) 1.23719(13) 0.94583(4) 0.03522(16) Uani 1 1 d . . . . .
O1 O 0.69140(5) 0.3760(4) 0.69660(10) 0.0323(4) Uani 1 1 d . . . . .
O1' O 0.38621(5) 0.8751(3) 0.53858(9) 0.0304(4) Uani 1 1 d . . . . .
N2 N 0.79101(6) 0.3150(4) 0.88004(12) 0.0283(5) Uani 1 1 d . . . . .
N1 N 0.67076(5) 0.1814(4) 0.78545(11) 0.0226(4) Uani 1 1 d D . . . .
N2' N 0.28658(6) 0.7915(5) 0.62138(13) 0.0359(6) Uani 1 1 d . . . . .
N1' N 0.40661(5) 0.6723(4) 0.64616(10) 0.0205(4) Uani 1 1 d D . . . .
C13 C 0.69491(7) 0.3119(5) 0.76023(13) 0.0215(5) Uani 1 1 d . . . . .
C14 C 0.72782(6) 0.3815(4) 0.81968(13) 0.0216(5) Uani 1 1 d . . . . .
C18 C 0.72695(7) 0.5698(5) 0.86615(14) 0.0281(5) Uani 1 1 d . . . . .
H18 H 0.705093 0.657022 0.861886 0.034 Uiso 1 1 calc R . . . .
C17 C 0.75803(8) 0.6302(5) 0.91874(15) 0.0331(6) Uani 1 1 d . . . . .
H17 H 0.757896 0.759390 0.950976 0.040 Uiso 1 1 calc R . . . .
C16 C 0.78933(8) 0.4997(5) 0.92369(14) 0.0304(6) Uani 1 1 d . . . . .
H16 H 0.810696 0.542861 0.959763 0.036 Uiso 1 1 calc R . . . .
C15 C 0.76081(7) 0.2618(5) 0.83054(13) 0.0236(5) Uani 1 1 d . . . . .
C12 C 0.63817(7) 0.0861(5) 0.73892(13) 0.0234(5) Uani 1 1 d . . . . .
C11 C 0.64159(8) -0.0740(6) 0.68516(15) 0.0332(6) Uani 1 1 d . . . . .
H11 H 0.665066 -0.112772 0.678796 0.040 Uiso 1 1 calc R . . . .
C10 C 0.61074(9) -0.1781(6) 0.64043(16) 0.0392(7) Uani 1 1 d . . . . .
H10 H 0.612994 -0.285002 0.602682 0.047 Uiso 1 1 calc R . . . .
C9 C 0.57701(9) -0.1251(6) 0.65132(16) 0.0384(7) Uani 1 1 d . . . . .
H9 H 0.555844 -0.194114 0.620456 0.046 Uiso 1 1 calc R . . . .
C8 C 0.57360(7) 0.0271(5) 0.70654(15) 0.0315(6) Uani 1 1 d . . . . .
H8 H 0.550112 0.057364 0.714295 0.038 Uiso 1 1 calc R . . . .
C7 C 0.60417(7) 0.1386(5) 0.75169(14) 0.0240(5) Uani 1 1 d . . . . .
C6 C 0.59964(6) 0.2986(5) 0.81147(14) 0.0235(5) Uani 1 1 d . . . . .
C5 C 0.57849(7) 0.2289(5) 0.85959(15) 0.0267(6) Uani 1 1 d . . . . .
H5 H 0.565933 0.082617 0.851637 0.032 Uiso 1 1 calc R . . . .
C4 C 0.57544(7) 0.3684(5) 0.91860(16) 0.0305(6) Uani 1 1 d . . . . .
H4 H 0.561181 0.318085 0.951153 0.037 Uiso 1 1 calc R . . . .
C3 C 0.59336(7) 0.5806(5) 0.92923(15) 0.0286(6) Uani 1 1 d . . . . .
C2 C 0.61350(7) 0.6610(5) 0.88150(15) 0.0286(6) Uani 1 1 d . . . . .
H2 H 0.625066 0.810678 0.888708 0.034 Uiso 1 1 calc R . . . .
C1 C 0.61644(7) 0.5191(5) 0.82312(14) 0.0257(5) Uani 1 1 d . . . . .
H1A H 0.630219 0.572951 0.790116 0.031 Uiso 1 1 calc R . . . .
C13' C 0.38267(6) 0.8054(4) 0.59805(13) 0.0198(5) Uani 1 1 d . . . . .
C14' C 0.34951(6) 0.8689(4) 0.62535(13) 0.0217(5) Uani 1 1 d . . . . .
C18' C 0.34925(8) 1.0589(5) 0.67140(14) 0.0290(6) Uani 1 1 d . . . . .
H18' H 0.370707 1.149521 0.689136 0.035 Uiso 1 1 calc R . . . .
C17' C 0.31731(8) 1.1158(6) 0.69146(15) 0.0357(7) Uani 1 1 d . . . . .
H17' H 0.316423 1.247049 0.722494 0.043 Uiso 1 1 calc R . . . .
C16' C 0.28695(9) 0.9781(6) 0.66546(18) 0.0384(7) Uani 1 1 d . . . . .
H16' H 0.265157 1.017249 0.679476 0.046 Uiso 1 1 calc R . . . .
C15' C 0.31719(7) 0.7420(5) 0.60346(13) 0.0245(5) Uani 1 1 d . . . . .
C12' C 0.43928(6) 0.5791(5) 0.63133(13) 0.0203(5) Uani 1 1 d . . . . .
C11' C 0.43627(8) 0.4252(5) 0.57284(14) 0.0283(6) Uani 1 1 d . . . . .
H11' H 0.413008 0.391716 0.541503 0.034 Uiso 1 1 calc R . . . .
C10' C 0.46738(8) 0.3190(5) 0.55981(15) 0.0325(6) Uani 1 1 d . . . . .
H10' H 0.465424 0.214923 0.519236 0.039 Uiso 1 1 calc R . . . .
C9' C 0.50096(8) 0.3658(5) 0.60611(16) 0.0338(7) Uani 1 1 d . . . . .
H9' H 0.522257 0.295638 0.597075 0.041 Uiso 1 1 calc R . . . .
C8' C 0.50371(7) 0.5149(5) 0.66575(15) 0.0278(6) Uani 1 1 d . . . . .
H8' H 0.526949 0.541445 0.698113 0.033 Uiso 1 1 calc R . . . .
C7' C 0.47321(7) 0.6274(4) 0.67960(13) 0.0212(5) Uani 1 1 d . . . . .
C6' C 0.47683(6) 0.7854(4) 0.74408(14) 0.0210(5) Uani 1 1 d . . . . .
C1' C 0.45988(7) 1.0063(4) 0.73815(15) 0.0251(5) Uani 1 1 d . . . . .
H1'A H 0.446750 1.060790 0.691150 0.030 Uiso 1 1 calc R . . . .
C2' C 0.46192(7) 1.1465(4) 0.79954(15) 0.0259(5) Uani 1 1 d . . . . .
H2' H 0.450132 1.295507 0.794856 0.031 Uiso 1 1 calc R . . . .
C3' C 0.48131(7) 1.0673(5) 0.86784(15) 0.0250(5) Uani 1 1 d . . . . .
C4' C 0.49954(7) 0.8540(5) 0.87558(15) 0.0256(5) Uani 1 1 d . . . . .
H4' H 0.513326 0.803273 0.922532 0.031 Uiso 1 1 calc R . . . .
C5' C 0.49733(7) 0.7154(5) 0.81354(14) 0.0245(5) Uani 1 1 d . . . . .
H5' H 0.510034 0.569664 0.818345 0.029 Uiso 1 1 calc R . . . .
S1" S 0.70910(2) 0.15972(18) 0.00115(4) 0.0296(3) Uani 0.773(3) 1 d D U P A 1
O2" O 0.6901(4) 0.034(2) -0.0678(5) 0.039(2) Uani 0.773(3) 1 d D . P A 1
C20" C 0.7064(3) -0.0364(19) 0.0735(4) 0.051(3) Uani 0.773(3) 1 d D U P A 1
H20A H 0.681444 -0.097244 0.065273 0.077 Uiso 0.773(3) 1 calc GR . P A 1
H20B H 0.712827 0.047650 0.120713 0.077 Uiso 0.773(3) 1 calc GR . P A 1
H20C H 0.723290 -0.167725 0.074590 0.077 Uiso 0.773(3) 1 calc GR . P A 1
C19" C 0.67702(16) 0.3688(10) 0.0178(4) 0.0509(15) Uani 0.773(3) 1 d D U P A 1
H19A H 0.675227 0.500373 -0.016840 0.076 Uiso 0.773(3) 1 calc GR . P A 1
H19B H 0.685028 0.427780 0.068416 0.076 Uiso 0.773(3) 1 calc GR . P A 1
H19C H 0.653111 0.293470 0.010973 0.076 Uiso 0.773(3) 1 calc GR . P A 1
S1' S 0.67777(10) 0.1220(9) 0.0048(2) 0.0571(14) Uani 0.227(3) 1 d D U P A 2
O2' O 0.6851(14) 0.045(8) -0.0667(15) 0.058(11) Uani 0.227(3) 1 d D . P A 2
C20' C 0.7131(9) 0.016(7) 0.0783(18) 0.051(7) Uani 0.227(3) 1 d D U P A 2
H20D H 0.705048 -0.129609 0.097946 0.077 Uiso 0.227(3) 1 calc GR . P A 2
H20E H 0.718869 0.134523 0.117424 0.077 Uiso 0.227(3) 1 calc GR . P A 2
H20F H 0.734814 -0.016917 0.060212 0.077 Uiso 0.227(3) 1 calc GR . P A 2
C19' C 0.6911(7) 0.423(3) 0.0185(19) 0.071(6) Uani 0.227(3) 1 d D U P A 2
H19D H 0.717220 0.437766 0.021138 0.106 Uiso 0.227(3) 1 calc GR . P A 2
H19E H 0.686207 0.480004 0.064680 0.106 Uiso 0.227(3) 1 calc GR . P A 2
H19F H 0.677247 0.517870 -0.022696 0.106 Uiso 0.227(3) 1 calc GR . P A 2
S1 S 0.86603(2) 0.12669(12) 0.81820(3) 0.02549(14) Uani 1 1 d . . . . .
O2 O 0.88923(6) 0.0070(3) 0.77363(10) 0.0316(4) Uani 1 1 d . . . . .
C19 C 0.86123(8) -0.0817(6) 0.88632(15) 0.0342(6) Uani 1 1 d . . . . .
H19G H 0.847525 -0.218560 0.862287 0.051 Uiso 1 1 calc GR . . . .
H19H H 0.848124 -0.009044 0.919838 0.051 Uiso 1 1 calc GR . . . .
H19I H 0.885416 -0.132419 0.914330 0.051 Uiso 1 1 calc GR . . . .
C20 C 0.89591(10) 0.3217(6) 0.87769(18) 0.0443(8) Uani 1 1 d . . . . .
H20G H 0.918456 0.238496 0.901171 0.066 Uiso 1 1 calc GR . . . .
H20H H 0.884225 0.379481 0.915679 0.066 Uiso 1 1 calc GR . . . .
H20I H 0.901622 0.455145 0.849194 0.066 Uiso 1 1 calc GR . . . .
H1' H 0.4004(7) 0.636(5) 0.6872(10) 0.022(7) Uiso 1 1 d D . . . .
H1 H 0.6753(10) 0.149(6) 0.8334(8) 0.052(10) Uiso 1 1 d D . . . .

loop_
_atom_site_aniso_label
_atom_site_aniso_U_11
_atom_site_aniso_U_22
_atom_site_aniso_U_33
_atom_site_aniso_U_23
_atom_site_aniso_U_13
_atom_site_aniso_U_12
Cl2 0.0316(3) 0.0341(4) 0.0306(3) -0.0090(3) 0.0069(3) 0.0061(3)
Cl1 0.0462(4) 0.0400(4) 0.0344(4) -0.0015(3) 0.0123(3) 0.0100(3)
Cl2' 0.0333(3) 0.0312(4) 0.0287(3) 0.0000(3) 0.0051(2) -0.0049(3)
Cl1' 0.0447(4) 0.0309(4) 0.0323(3) -0.0057(3) 0.0137(3) -0.0068(3)
O1 0.0317(10) 0.0407(12) 0.0241(9) 0.0026(8) 0.0059(7) -0.0086(9)
O1' 0.0354(10) 0.0370(12) 0.0210(9) 0.0087(8) 0.0110(8) 0.0093(9)
N2 0.0250(10) 0.0355(13) 0.0243(10) -0.0024(10) 0.0059(9) -0.0011(9)
N1 0.0212(10) 0.0297(12) 0.0175(10) -0.0020(9) 0.0056(8) -0.0039(9)
N2' 0.0245(11) 0.0552(16) 0.0292(12) 0.0086(12) 0.0087(9) 0.0071(11)
N1' 0.0199(9) 0.0276(11) 0.0154(9) 0.0027(8) 0.0073(7) 0.0041(8)
C13 0.0218(11) 0.0223(13) 0.0214(11) -0.0024(10) 0.0074(9) 0.0013(9)
C14 0.0208(11) 0.0230(13) 0.0229(11) 0.0014(10) 0.0088(9) -0.0018(9)
C18 0.0263(12) 0.0302(14) 0.0293(13) -0.0050(11) 0.0097(10) -0.0003(11)
C17 0.0357(14) 0.0333(16) 0.0313(14) -0.0100(12) 0.0099(11) -0.0064(12)
C16 0.0278(12) 0.0395(16) 0.0230(14) -0.0047(11) 0.0046(11) -0.0080(11)
C15 0.0258(12) 0.0259(14) 0.0206(11) -0.0008(10) 0.0085(9) -0.0014(10)
C12 0.0251(12) 0.0253(13) 0.0190(11) 0.0015(10) 0.0041(9) -0.0060(10)
C11 0.0387(15) 0.0398(16) 0.0238(13) -0.0021(13) 0.0128(11) -0.0108(13)
C10 0.0549(19) 0.0402(18) 0.0248(14) -0.0060(13) 0.0139(13) -0.0181(15)
C9 0.0426(17) 0.0437(19) 0.0249(13) 0.0019(13) 0.0003(12) -0.0217(15)
C8 0.0238(13) 0.0363(16) 0.0309(14) 0.0093(12) 0.0000(10) -0.0064(11)
C7 0.0264(12) 0.0223(13) 0.0215(12) 0.0073(10) 0.0025(10) -0.0021(10)
C6 0.0181(11) 0.0243(13) 0.0272(12) 0.0077(10) 0.0037(9) 0.0037(9)
C5 0.0187(11) 0.0255(14) 0.0362(14) 0.0072(11) 0.0072(10) 0.0015(10)
C4 0.0249(12) 0.0326(16) 0.0367(15) 0.0094(12) 0.0130(11) 0.0084(11)
C3 0.0265(13) 0.0295(15) 0.0298(13) 0.0001(12) 0.0067(10) 0.0102(11)
C2 0.0290(13) 0.0215(13) 0.0343(14) 0.0045(11) 0.0056(11) 0.0019(11)
C1 0.0236(12) 0.0238(14) 0.0296(13) 0.0087(11) 0.0060(10) 0.0007(10)
C13' 0.0196(11) 0.0209(12) 0.0178(11) -0.0011(9) 0.0024(9) -0.0002(9)
C14' 0.0221(11) 0.0257(14) 0.0164(10) 0.0046(10) 0.0030(8) 0.0068(10)
C18' 0.0324(14) 0.0324(15) 0.0212(12) -0.0007(11) 0.0042(10) 0.0071(12)
C17' 0.0400(15) 0.0431(18) 0.0256(13) 0.0022(12) 0.0109(11) 0.0204(14)
C16' 0.0307(14) 0.0585(19) 0.0297(13) 0.0091(14) 0.0144(11) 0.0205(14)
C15' 0.0227(12) 0.0321(15) 0.0183(11) 0.0059(10) 0.0042(9) 0.0043(10)
C12' 0.0214(11) 0.0230(13) 0.0179(11) 0.0038(10) 0.0075(9) 0.0056(10)
C11' 0.0319(14) 0.0355(15) 0.0176(12) 0.0020(11) 0.0064(10) 0.0089(12)
C10' 0.0440(16) 0.0348(16) 0.0212(12) 0.0013(12) 0.0124(11) 0.0142(13)
C9' 0.0342(15) 0.0397(18) 0.0333(14) 0.0092(13) 0.0192(12) 0.0181(13)
C8' 0.0208(12) 0.0325(15) 0.0310(13) 0.0089(12) 0.0076(10) 0.0061(10)
C7' 0.0225(11) 0.0206(13) 0.0216(11) 0.0066(10) 0.0076(9) 0.0009(9)
C6' 0.0177(11) 0.0216(13) 0.0243(12) 0.0041(10) 0.0064(9) -0.0023(9)
C1' 0.0243(12) 0.0228(13) 0.0280(12) 0.0065(10) 0.0061(10) -0.0011(10)
C2' 0.0268(12) 0.0180(13) 0.0335(13) 0.0038(11) 0.0084(10) -0.0014(10)
C3' 0.0266(12) 0.0228(13) 0.0269(12) -0.0031(11) 0.0089(10) -0.0072(10)
C4' 0.0223(12) 0.0257(14) 0.0268(12) 0.0039(10) 0.0020(10) -0.0039(10)
C5' 0.0188(11) 0.0232(13) 0.0296(13) 0.0044(11) 0.0025(10) 0.0026(10)
S1" 0.0266(5) 0.0402(6) 0.0218(4) 0.0034(4) 0.0055(3) 0.0019(4)
O2" 0.058(4) 0.035(4) 0.023(3) -0.006(2) 0.012(2) 0.000(3)
C20" 0.058(4) 0.068(6) 0.029(3) 0.023(4) 0.015(2) 0.028(4)
C19" 0.066(4) 0.046(3) 0.041(3) 0.002(2) 0.011(3) 0.026(3)
S1' 0.0334(19) 0.094(4) 0.042(2) 0.004(2) 0.0062(15) -0.0054(19)
O2' 0.07(2) 0.07(2) 0.028(13) 0.023(10) 0.002(9) -0.023(15)
C20' 0.045(10) 0.055(11) 0.053(10) -0.005(8) 0.009(8) 0.014(9)
C19' 0.069(11) 0.092(12) 0.051(9) -0.009(9) 0.013(10) 0.009(10)
S1 0.0254(3) 0.0307(4) 0.0223(3) 0.0062(3) 0.0093(2) 0.0056(3)
O2 0.0415(11) 0.0338(12) 0.0242(9) 0.0027(8) 0.0168(8) 0.0063(9)
C19 0.0434(16) 0.0364(16) 0.0274(13) 0.0079(12) 0.0175(12) 0.0019(13)
C20 0.059(2) 0.0385(18) 0.0382(17) -0.0084(14) 0.0170(15) -0.0089(15)

loop_
_atom_type_symbol
_atom_type_description
_atom_type_scat_dispersion_real
_atom_type_scat_dispersion_imag
_atom_type_scat_source
C C 0.0033 0.0016 'International Tables Vol C Tables 4.2.6.8 and 6.1.1.4'
H H 0.0000 0.0000 'International Tables Vol C Tables 4.2.6.8 and 6.1.1.4'
N N 0.0061 0.0033 'International Tables Vol C Tables 4.2.6.8 and 6.1.1.4'
O O 0.0106 0.0060 'International Tables Vol C Tables 4.2.6.8 and 6.1.1.4'
S S 0.1246 0.1234 'International Tables Vol C Tables 4.2.6.8 and 6.1.1.4'
Cl Cl 0.1484 0.1585 'International Tables Vol C Tables 4.2.6.8 and 6.1.1.4'

loop_
_geom_angle_atom_site_label_1
_geom_angle_atom_site_label_2
_geom_angle_atom_site_label_3
_geom_angle
C15 N2 C16 116.5(2)
C13 N1 C12 123.5(2)
C13 N1 H1 119(2)
C12 N1 H1 118(2)
C15' N2' C16' 116.7(3)
C13' N1' C12' 123.45(19)
C13' N1' H1' 116.0(18)
C12' N1' H1' 120.4(18)
O1 C13 N1 125.7(2)
O1 C13 C14 121.1(2)
N1 C13 C14 113.2(2)
C18 C14 C13 121.6(2)
C18 C14 C15 116.3(2)
C15 C14 C13 122.0(2)
C14 C18 H18 120.2
C17 C18 C14 119.6(2)
C17 C18 H18 120.2
C18 C17 H17 120.6
C18 C17 C16 118.8(3)
C16 C17 H17 120.6
N2 C16 C17 123.1(3)
N2 C16 H16 118.5
C17 C16 H16 118.5
N2 C15 Cl2 115.90(19)
N2 C15 C14 125.7(2)
C14 C15 Cl2 118.39(19)
C11 C12 N1 118.1(2)
C11 C12 C7 121.1(2)
C7 C12 N1 120.6(2)
C12 C11 H11 119.9
C12 C11 C10 120.2(3)
C10 C11 H11 119.9
C11 C10 H10 120.3
C9 C10 C11 119.4(3)
C9 C10 H10 120.3
C10 C9 H9 119.7
C10 C9 C8 120.6(3)
C8 C9 H9 119.7
C9 C8 H8 119.3
C9 C8 C7 121.3(3)
C7 C8 H8 119.3
C12 C7 C8 117.3(3)
C12 C7 C6 122.7(2)
C8 C7 C6 120.0(2)
C5 C6 C7 120.1(2)
C1 C6 C7 122.3(2)
C1 C6 C5 117.6(2)
C6 C5 H5 119.3
C4 C5 C6 121.5(3)
C4 C5 H5 119.3
C5 C4 H4 120.6
C3 C4 C5 118.9(3)
C3 C4 H4 120.6
C4 C3 Cl1 119.3(2)
C4 C3 C2 121.7(3)
C2 C3 Cl1 119.0(2)
C3 C2 H2 120.7
C1 C2 C3 118.6(3)
C1 C2 H2 120.7
C6 C1 H1A 119.2
C2 C1 C6 121.6(2)
C2 C1 H1A 119.2
O1' C13' N1' 126.0(2)
O1' C13' C14' 121.1(2)
N1' C13' C14' 112.8(2)
C18' C14' C13' 122.0(2)
C18' C14' C15' 116.6(2)
C15' C14' C13' 121.3(2)
C14' C18' H18' 120.4
C14' C18' C17' 119.3(3)
C17' C18' H18' 120.4
C18' C17' H17' 120.7
C16' C17' C18' 118.6(3)
C16' C17' H17' 120.7
N2' C16' C17' 123.3(3)
N2' C16' H16' 118.4
C17' C16' H16' 118.4
N2' C15' Cl2' 115.9(2)
N2' C15' C14' 125.5(3)
C14' C15' Cl2' 118.57(19)
C11' C12' N1' 118.6(2)
C11' C12' C7' 121.2(2)
C7' C12' N1' 120.0(2)
C12' C11' H11' 120.0
C12' C11' C10' 120.0(3)
C10' C11' H11' 120.0
C11' C10' H10' 120.2
C9' C10' C11' 119.6(3)
C9' C10' H10' 120.2
C10' C9' H9' 119.9
C10' C9' C8' 120.1(2)
C8' C9' H9' 119.9
C9' C8' H8' 119.2
C9' C8' C7' 121.7(2)
C7' C8' H8' 119.2
C12' C7' C6' 122.0(2)
C8' C7' C12' 117.3(2)
C8' C7' C6' 120.7(2)
C1' C6' C7' 121.8(2)
C5' C6' C7' 120.3(2)
C5' C6' C1' 117.9(2)
C6' C1' H1'A 119.4
C2' C1' C6' 121.2(2)
C2' C1' H1'A 119.4
C1' C2' H2' 120.4
C1' C2' C3' 119.3(2)
C3' C2' H2' 120.4
C2' C3' Cl1' 119.3(2)
C4' C3' Cl1' 119.4(2)
C4' C3' C2' 121.3(2)
C3' C4' H4' 120.6
C3' C4' C5' 118.8(2)
C5' C4' H4' 120.6
C6' C5' H5' 119.2
C4' C5' C6' 121.5(2)
C4' C5' H5' 119.2
O2" S1" C20" 104.6(6)
O2" S1" C19" 105.4(5)
C20" S1" C19" 96.7(5)
S1" C20" H20A 109.5
S1" C20" H20B 109.5
S1" C20" H20C 109.5
H20A C20" H20B 109.5
H20A C20" H20C 109.5
H20B C20" H20C 109.5
S1" C19" H19A 109.5
S1" C19" H19B 109.5
S1" C19" H19C 109.5
H19A C19" H19B 109.5
H19A C19" H19C 109.5
H19B C19" H19C 109.5
O2' S1' C20' 109(3)
O2' S1' C19' 107(2)
C20' S1' C19' 94.7(17)
S1' C20' H20D 109.5
S1' C20' H20E 109.5
S1' C20' H20F 109.5
H20D C20' H20E 109.5
H20D C20' H20F 109.5
H20E C20' H20F 109.5
S1' C19' H19D 109.5
S1' C19' H19E 109.5
S1' C19' H19F 109.5
H19D C19' H19E 109.5
H19D C19' H19F 109.5
H19E C19' H19F 109.5
O2 S1 C19 105.66(13)
O2 S1 C20 105.08(15)
C20 S1 C19 97.28(16)
S1 C19 H19G 109.5
S1 C19 H19H 109.5
S1 C19 H19I 109.5
H19G C19 H19H 109.5
H19G C19 H19I 109.5
H19H C19 H19I 109.5
S1 C20 H20G 109.5
S1 C20 H20H 109.5
S1 C20 H20I 109.5
H20G C20 H20H 109.5
H20G C20 H20I 109.5
H20H C20 H20I 109.5

loop_
_geom_bond_atom_site_label_1
_geom_bond_atom_site_label_2
_geom_bond_distance
Cl2 C15 1.744(3)
Cl1 C3 1.750(3)
Cl2' C15' 1.744(3)
Cl1' C3' 1.743(3)
O1 C13 1.220(3)
O1' C13' 1.218(3)
N2 C16 1.340(4)
N2 C15 1.318(3)
N1 C13 1.347(3)
N1 C12 1.431(3)
N1 H1 0.889(13)
N2' C16' 1.340(4)
N2' C15' 1.312(3)
N1' C13' 1.343(3)
N1' C12' 1.432(3)
N1' H1' 0.881(13)
C13 C14 1.506(3)
C14 C18 1.383(4)
C14 C15 1.391(3)
C18 H18 0.9500
C18 C17 1.380(4)
C17 H17 0.9500
C17 C16 1.380(4)
C16 H16 0.9500
C12 C11 1.384(4)
C12 C7 1.396(4)
C11 H11 0.9500
C11 C10 1.391(4)
C10 H10 0.9500
C10 C9 1.373(5)
C9 H9 0.9500
C9 C8 1.376(4)
C8 H8 0.9500
C8 C7 1.405(3)
C7 C6 1.482(4)
C6 C5 1.399(4)
C6 C1 1.397(4)
C5 H5 0.9500
C5 C4 1.386(4)
C4 H4 0.9500
C4 C3 1.372(4)
C3 C2 1.384(4)
C2 H2 0.9500
C2 C1 1.383(4)
C1 H1A 0.9500
C13' C14' 1.508(3)
C14' C18' 1.381(4)
C14' C15' 1.392(4)
C18' H18' 0.9500
C18' C17' 1.387(4)
C17' H17' 0.9500
C17' C16' 1.377(5)
C16' H16' 0.9500
C12' C11' 1.383(4)
C12' C7' 1.405(3)
C11' H11' 0.9500
C11' C10' 1.395(4)
C10' H10' 0.9500
C10' C9' 1.378(4)
C9' H9' 0.9500
C9' C8' 1.383(4)
C8' H8' 0.9500
C8' C7' 1.397(3)
C7' C6' 1.482(4)
C6' C1' 1.400(4)
C6' C5' 1.398(3)
C1' H1'A 0.9500
C1' C2' 1.384(4)
C2' H2' 0.9500
C2' C3' 1.384(4)
C3' C4' 1.384(4)
C4' H4' 0.9500
C4' C5' 1.387(4)
C5' H5' 0.9500
S1" O2" 1.497(9)
S1" C20" 1.775(7)
S1" C19" 1.778(5)
C20" H20A 0.9800
C20" H20B 0.9800
C20" H20C 0.9800
C19" H19A 0.9800
C19" H19B 0.9800
C19" H19C 0.9800
S1' O2' 1.494(13)
S1' C20' 1.773(13)
S1' C19' 1.784(13)
C20' H20D 0.9800
C20' H20E 0.9800
C20' H20F 0.9800
C19' H19D 0.9800
C19' H19E 0.9800
C19' H19F 0.9800
S1 O2 1.511(2)
S1 C19 1.780(3)
S1 C20 1.769(3)
C19 H19G 0.9800
C19 H19H 0.9800
C19 H19I 0.9800
C20 H20G 0.9800
C20 H20H 0.9800
C20 H20I 0.9800

loop_
_geom_hbond_atom_site_label_D
_geom_hbond_atom_site_label_H
_geom_hbond_atom_site_label_A
_geom_hbond_distance_DH
_geom_hbond_distance_HA
_geom_hbond_distance_DA
_geom_hbond_angle_DHA
_geom_hbond_site_symmetry_A
N1' H1' O2 0.881(13) 1.911(14) 2.785(3) 171(3) 3_455
N1 H1 O2" 0.889(13) 1.912(19) 2.791(11) 170(4) 1_556
N1 H1 O2' 0.889(13) 1.91(4) 2.79(3) 174(4) 1_556

loop_
_geom_torsion_atom_site_label_1
_geom_torsion_atom_site_label_2
_geom_torsion_atom_site_label_3
_geom_torsion_atom_site_label_4
_geom_torsion
Cl1 C3 C2 C1 176.39(19)
Cl1' C3' C4' C5' 177.0(2)
O1 C13 C14 C18 97.7(3)
O1 C13 C14 C15 -81.7(3)
O1' C13' C14' C18' -94.8(3)
O1' C13' C14' C15' 83.3(3)
N1 C13 C14 C18 -80.9(3)
N1 C13 C14 C15 99.7(3)
N1 C12 C11 C10 177.6(3)
N1 C12 C7 C8 -176.2(2)
N1 C12 C7 C6 1.9(4)
N1' C13' C14' C18' 84.2(3)
N1' C13' C14' C15' -97.6(3)
N1' C12' C11' C10' -175.8(2)
N1' C12' C7' C8' 174.5(2)
N1' C12' C7' C6' -3.7(4)
C13 N1 C12 C11 62.1(4)
C13 N1 C12 C7 -123.2(3)
C13 C14 C18 C17 -178.5(2)
C13 C14 C15 Cl2 -1.9(3)
C13 C14 C15 N2 178.3(2)
C14 C18 C17 C16 -0.2(4)
C18 C14 C15 Cl2 178.7(2)
C18 C14 C15 N2 -1.1(4)
C18 C17 C16 N2 -0.5(4)
C16 N2 C15 Cl2 -179.3(2)
C16 N2 C15 C14 0.5(4)
C15 N2 C16 C17 0.3(4)
C15 C14 C18 C17 0.9(4)
C12 N1 C13 O1 4.2(4)
C12 N1 C13 C14 -177.2(2)
C12 C11 C10 C9 -1.6(5)
C12 C7 C6 C5 -130.6(3)
C12 C7 C6 C1 48.2(3)
C11 C12 C7 C8 -1.6(4)
C11 C12 C7 C6 176.5(2)
C11 C10 C9 C8 -0.9(5)
C10 C9 C8 C7 2.1(4)
C9 C8 C7 C12 -0.9(4)
C9 C8 C7 C6 -179.0(2)
C8 C7 C6 C5 47.4(3)
C8 C7 C6 C1 -133.8(3)
C7 C12 C11 C10 2.9(4)
C7 C6 C5 C4 176.2(2)
C7 C6 C1 C2 -176.5(2)
C6 C5 C4 C3 0.7(4)
C5 C6 C1 C2 2.3(4)
C5 C4 C3 Cl1 -176.7(2)
C5 C4 C3 C2 1.8(4)
C4 C3 C2 C1 -2.1(4)
C3 C2 C1 C6 0.0(4)
C1 C6 C5 C4 -2.6(4)
C13' N1' C12' C11' -61.5(3)
C13' N1' C12' C7' 124.3(3)
C13' C14' C18' C17' 176.6(2)
C13' C14' C15' Cl2' 2.4(3)
C13' C14' C15' N2' -176.4(2)
C14' C18' C17' C16' 0.9(4)
C18' C14' C15' Cl2' -179.36(19)
C18' C14' C15' N2' 1.8(4)
C18' C17' C16' N2' -0.2(4)
C16' N2' C15' Cl2' -180.0(2)
C16' N2' C15' C14' -1.1(4)
C15' N2' C16' C17' 0.3(4)
C15' C14' C18' C17' -1.6(4)
C12' N1' C13' O1' -4.4(4)
C12' N1' C13' C14' 176.6(2)
C12' C11' C10' C9' 0.9(4)
C12' C7' C6' C1' -47.7(3)
C12' C7' C6' C5' 131.7(3)
C11' C12' C7' C8' 0.4(4)
C11' C12' C7' C6' -177.9(2)
C11' C10' C9' C8' 0.9(4)
C10' C9' C8' C7' -2.1(4)
C9' C8' C7' C12' 1.4(4)
C9' C8' C7' C6' 179.7(2)
C8' C7' C6' C1' 134.1(3)
C8' C7' C6' C5' -46.5(3)
C7' C12' C11' C10' -1.6(4)
C7' C6' C1' C2' 176.5(2)
C7' C6' C5' C4' -176.4(2)
C6' C1' C2' C3' 0.5(4)
C1' C6' C5' C4' 3.1(4)
C1' C2' C3' Cl1' -176.87(19)
C1' C2' C3' C4' 1.9(4)
C2' C3' C4' C5' -1.7(4)
C3' C4' C5' C6' -0.8(4)
C5' C6' C1' C2' -2.9(4)
